data_1564494
loop_
_publ_author_name
'An, Yang'
'Zhang, Bo-Sheng'
'Ding, Ya-Nan'
'Zhang, Zhe'
'Gou, Xue-Ya'
'Li, Xue-Song'
'Wang, Xiaolei'
'Li, Yuke'
'Liang, Yong-Min'

_publ_section_title
;
 Palladium Catalyzed C-H Glycosylation and Retro Diels-Alder Tandem
 Reaction via Structurally Modified Norbornadiene (smNBDs)
;
_journal_name_full 'Chemical Science'
_journal_paper_doi 10.1039/D1SC03569J
_journal_year 2021
_chemical_absolute_configuration ad
_chemical_formula_moiety 'C24 H33 N O5'
_chemical_formula_sum 'C24 H33 N O5'
_chemical_formula_weight 415.51
_space_group_crystal_system monoclinic
_space_group_IT_number 4
_space_group_name_Hall 'P 2yb'
_space_group_name_H-M_alt 'P 1 21 1'
_atom_sites_solution_hydrogens geom
_atom_sites_solution_primary direct
_audit_creation_date 2020-09-18
_audit_creation_method
;
Olex2 1.3
(compiled 2020.07.31 svn.rc2a77460 for OlexSys, GUI svn.r6145)
;
_audit_update_record
;
2020-12-03 deposited with the CCDC.	2021-08-31 downloaded from the CCDC.
;
_cell_angle_alpha 90
_cell_angle_beta 108.361(3)
_cell_angle_gamma 90
_cell_formula_units_Z 2
_cell_length_a 9.3272(3)
_cell_length_b 10.7693(3)
_cell_length_c 12.3819(3)
_cell_measurement_reflns_used 5782
_cell_measurement_temperature 225(50)
_cell_measurement_theta_max 69.9320
_cell_measurement_theta_min 10.2710
_cell_volume 1180.41(6)
_computing_cell_refinement 'CrysAlisPro 1.171.38.43f (Rigaku OD, 2015)'
_computing_data_collection 'CrysAlisPro 1.171.38.43f (Rigaku OD, 2015)'
_computing_data_reduction 'CrysAlisPro 1.171.38.43f (Rigaku OD, 2015)'
_computing_molecular_graphics 'Olex2 1.3 (Dolomanov et al., 2009)'
_computing_publication_material 'Olex2 1.3 (Dolomanov et al., 2009)'
_computing_structure_refinement 'SHELXL 2018/3 (Sheldrick, 2015)'
_computing_structure_solution 'SHELXS  (Sheldrick, 2008)'
_diffrn_ambient_environment N~2~
_diffrn_ambient_temperature 225(50)
_diffrn_detector 'CCD plate'
_diffrn_detector_area_resol_mean 16.0733
_diffrn_detector_type Eos
_diffrn_measured_fraction_theta_full 0.999
_diffrn_measured_fraction_theta_max 0.999
_diffrn_measurement_details
;
List of Runs (angles in degrees, time in seconds):

  # Type    Start    End  Width  t~exp~   \w     \q     \k     \f   Frames
#--------------------------------------------------------------------------
  1  \w    -72.00  24.00   1.00    1.00    --    0.00 -42.00  57.00   96
  2  \w    -30.00  70.00   1.00    1.00    --    0.00  77.00  30.00  100
  3  \w    -54.00   2.00   1.00    1.00    --    0.00 120.00 -83.00   56
  4  \w     10.00 127.00   1.00    1.00    --   54.00  19.00 -30.00  117
  5  \w      1.00  96.00   1.00    1.00    --   54.00 -99.00 -60.00   95
  6  \w     33.00 123.00   1.00    1.00    --   54.00  57.00  30.00   90
  7  \w     33.00 123.00   1.00    1.00    --   54.00  57.00  90.00   90
  8  \w    -15.00  75.00   1.00    1.00    --   54.00 -57.00  60.00   90
  9  \w      1.00  96.00   1.00    1.00    --   54.00 -99.00-180.00   95
 10  \w    -15.00  75.00   1.00    1.00    --   54.00 -57.00 -30.00   90
 11  \w     38.00 130.00   1.00    2.00    --  108.00 -50.00 -90.00   92
 12  \w     36.00 146.00   1.00    2.00    --  108.00 -91.00-150.00  110
 13  \w     38.00 130.00   1.00    2.00    --  108.00 -50.00-150.00   92
 14  \w     36.00 134.00   1.00    2.00    --  108.00 -38.00-180.00   98
 15  \w     36.00 146.00   1.00    2.00    --  108.00 -91.00  60.00  110
 16  \w     86.00 178.00   1.00    2.00    --  108.00  50.00-120.00   92
 17  \w    100.00 178.00   1.00    2.00    --  108.00 111.00-150.00   78
 18  \w     35.00 142.00   1.00    2.00    --  108.00 -25.00 120.00  107
 19  \w     36.00 116.00   1.00    2.00    --  108.00-111.00 150.00   80
 20  \w     35.00 178.00   1.00    2.00    --  108.00   0.00  30.00  143
 21  \w     36.00 134.00   1.00    2.00    --  108.00 -38.00  60.00   98
 22  \w    100.00 178.00   1.00    2.00    --  108.00 111.00-180.00   78
 23  \w     36.00 116.00   1.00    2.00    --  108.00-111.00  30.00   80
 24  \w    -69.00  21.00   1.00    1.00    --    0.00 -57.00 -30.00   90
 25  \w    -75.00 -17.00   1.00    1.00    --    0.00 154.00  74.00   58
 26  \w     33.00 123.00   1.00    1.00    --   54.00  57.00-180.00   90
 27  \w     24.00 124.00   1.00    1.00    --   54.00  77.00 120.00  100
 28  \w     24.00 124.00   1.00    1.00    --   54.00  77.00 -60.00  100
;
_diffrn_measurement_device 'four-circle diffractometer'
_diffrn_measurement_device_type 'SuperNova, Dual, Cu at zero, Eos'
_diffrn_measurement_method '\w scans'
_diffrn_orient_matrix_type 'CrysAlisPro convention (1999,Acta A55,543-557)'
_diffrn_orient_matrix_UB_11 -0.1436113000
_diffrn_orient_matrix_UB_12 0.0792185000
_diffrn_orient_matrix_UB_13 -0.0478724000
_diffrn_orient_matrix_UB_21 0.0904559000
_diffrn_orient_matrix_UB_22 0.1175762000
_diffrn_orient_matrix_UB_23 0.0504441000
_diffrn_orient_matrix_UB_31 0.0382474000
_diffrn_orient_matrix_UB_32 0.0192371000
_diffrn_orient_matrix_UB_33 -0.1111492000
_diffrn_radiation_monochromator mirror
_diffrn_radiation_probe x-ray
_diffrn_radiation_type CuK\a
_diffrn_radiation_wavelength 1.54184
_diffrn_reflns_av_R_equivalents 0.0345
_diffrn_reflns_av_unetI/netI 0.0306
_diffrn_reflns_Laue_measured_fraction_full 0.999
_diffrn_reflns_Laue_measured_fraction_max 0.999
_diffrn_reflns_limit_h_max 11
_diffrn_reflns_limit_h_min -8
_diffrn_reflns_limit_k_max 12
_diffrn_reflns_limit_k_min -12
_diffrn_reflns_limit_l_max 10
_diffrn_reflns_limit_l_min -14
_diffrn_reflns_number 12480
_diffrn_reflns_point_group_measured_fraction_full 0.995
_diffrn_reflns_point_group_measured_fraction_max 0.995
_diffrn_reflns_theta_full 66.577
_diffrn_reflns_theta_max 66.577
_diffrn_reflns_theta_min 3.761
_diffrn_source 'micro-focus sealed X-ray tube'
_diffrn_source_type 'SuperNova (Cu) X-ray Source'
_exptl_absorpt_coefficient_mu 0.656
_exptl_absorpt_correction_T_max 1.00000
_exptl_absorpt_correction_T_min 0.75715
_exptl_absorpt_correction_type multi-scan
_exptl_absorpt_process_details
;
CrysAlisPro 1.171.38.43f (Rigaku Oxford Diffraction, 2015)
Empirical absorption correction using spherical harmonics,
 implemented in SCALE3 ABSPACK scaling algorithm.
;
_exptl_crystal_colour 'clear light colourless'
_exptl_crystal_colour_lustre clear
_exptl_crystal_colour_modifier light
_exptl_crystal_colour_primary colourless
_exptl_crystal_density_diffrn 1.169
_exptl_crystal_description block
_exptl_crystal_F_000 448
_exptl_crystal_size_max 0.07
_exptl_crystal_size_mid 0.04
_exptl_crystal_size_min 0.03
_refine_diff_density_max 0.111
_refine_diff_density_min -0.169
_refine_diff_density_rms 0.035
_refine_ls_abs_structure_details
;
 Flack x determined using 1660 quotients [(I+)-(I-)]/[(I+)+(I-)]
 (Parsons, Flack and Wagner, Acta Cryst. B69 (2013) 249-259).
;
_refine_ls_abs_structure_Flack 0.02(10)
_refine_ls_extinction_method none
_refine_ls_goodness_of_fit_ref 1.035
_refine_ls_hydrogen_treatment constr
_refine_ls_matrix_type full
_refine_ls_number_parameters 287
_refine_ls_number_reflns 4124
_refine_ls_number_restraints 1
_refine_ls_restrained_S_all 1.034
_refine_ls_R_factor_all 0.0405
_refine_ls_R_factor_gt 0.0379
_refine_ls_shift/su_max 0.001
_refine_ls_shift/su_mean 0.000
_refine_ls_structure_factor_coef Fsqd
_refine_ls_weighting_details 'w=1/[\s^2^(Fo^2^)+(0.0548P)^2^+0.0712P] where P=(Fo^2^+2Fc^2^)/3'
_refine_ls_weighting_scheme calc
_refine_ls_wR_factor_gt 0.0951
_refine_ls_wR_factor_ref 0.0991
_reflns_Friedel_coverage 0.881
_reflns_Friedel_fraction_full 0.990
_reflns_Friedel_fraction_max 0.990
_reflns_number_gt 3878
_reflns_number_total 4124
_reflns_threshold_expression 'I > 2\s(I)'
_cod_data_source_file d1sc03569j2.cif
_cod_data_source_block anyang_0917
_cod_original_cell_volume 1180.42(6)
_cod_database_code 1564494
_shelx_shelxl_version_number 2018/3
_shelx_space_group_comment
;
The symmetry employed for this shelxl refinement is uniquely defined
by the following loop, which should always be used as a source of
symmetry information in preference to the above space-group names.
They are only intended as comments.
;
_shelx_estimated_absorpt_t_max 0.981
_shelx_estimated_absorpt_t_min 0.956
_reflns_odcompleteness_completeness 99.91
_reflns_odcompleteness_iscentric 1
_reflns_odcompleteness_theta 66.97
_olex2_refinement_description
;
1. Fixed Uiso
 At 1.2 times of:
  All C(H) groups, All C(H,H,H,H) groups
 At 1.5 times of:
  All C(H,H,H) groups
2. Others
 Fixed Sof: H18A(0.75) H18B(0.75) H18C(0.25) H18D(0.25) O3(0.75) O3B(0.25)
3.a Ternary CH refined with riding coordinates:
 C13(H13), C14(H14), C15(H15), C16(H16), C17(H17)
3.b Secondary CH2 refined with riding coordinates:
 C18(H18A,H18B), C18(H18C,H18D)
3.c Aromatic/amide H refined with riding coordinates:
 C2(H2), C3(H3), C4(H4), C7(H7), C8(H8)
3.d Idealised Me refined as rotating group:
 C10(H10A,H10B,H10C), C11(H11A,H11B,H11C), C12(H12A,H12B,H12C), C20(H20A,H20B,
 H20C), C21(H21A,H21B,H21C), C23(H23A,H23B,H23C), C24(H24A,H24B,H24C)
;
_olex2_date_sample_data_collection 2020-09-18
_olex2_submission_special_instructions 'No special instructions were received'
_oxdiff_exptl_absorpt_empirical_details
;
Empirical correction (ABSPACK) includes:
- Absorption correction using spherical harmonics
- Frame scaling
;
_oxdiff_exptl_absorpt_empirical_full_max 1.486
_oxdiff_exptl_absorpt_empirical_full_min 0.660

loop_
_space_group_symop_operation_xyz
'x, y, z'
'-x, y+1/2, -z'

loop_
_atom_site_label
_atom_site_type_symbol
_atom_site_fract_x
_atom_site_fract_y
_atom_site_fract_z
_atom_site_U_iso_or_equiv
_atom_site_adp_type
_atom_site_occupancy
_atom_site_site_symmetry_order
_atom_site_calc_flag
_atom_site_refinement_flags_posn
_atom_site_refinement_flags_adp
_atom_site_refinement_flags_occupancy
_atom_site_disorder_assembly
_atom_site_disorder_group
O1 O 0.3806(2) 0.43239(15) 0.48844(14) 0.0472(4) Uani 1 1 d . . . . .
O2 O 0.2353(2) 0.5252(2) 0.19109(16) 0.0598(5) Uani 1 1 d . . . . .
O4 O 0.5787(2) 0.5273(2) 0.36180(16) 0.0649(6) Uani 1 1 d . . . . .
O5 O 0.7111(2) 0.5538(3) 0.54763(17) 0.0696(6) Uani 1 1 d . . . . .
N1 N 0.5057(2) 0.74306(18) 0.91006(17) 0.0424(5) Uani 1 1 d . . . . .
C1 C 0.3966(3) 0.6861(2) 0.8202(2) 0.0403(5) Uani 1 1 d . . . . .
C2 C 0.2397(3) 0.6817(3) 0.7911(2) 0.0498(6) Uani 1 1 d . . . . .
H2 H 0.189107 0.724119 0.833687 0.060 Uiso 1 1 calc R U . . .
C3 C 0.1621(3) 0.6129(3) 0.6978(3) 0.0541(7) Uani 1 1 d . . . . .
H3 H 0.057574 0.607140 0.678349 0.065 Uiso 1 1 calc R U . . .
C4 C 0.2357(3) 0.5511(3) 0.6311(2) 0.0497(6) Uani 1 1 d . . . . .
H4 H 0.179294 0.505123 0.568548 0.060 Uiso 1 1 calc R U . . .
C5 C 0.3896(3) 0.5570(2) 0.6561(2) 0.0404(5) Uani 1 1 d . . . . .
C6 C 0.4723(3) 0.62329(19) 0.75401(19) 0.0365(5) Uani 1 1 d . . . . .
C7 C 0.6299(3) 0.6426(2) 0.8069(2) 0.0410(5) Uani 1 1 d . . . . .
H7 H 0.707708 0.611342 0.782838 0.049 Uiso 1 1 calc R U . . .
C8 C 0.6445(3) 0.7153(2) 0.8990(2) 0.0435(5) Uani 1 1 d . . . . .
H8 H 0.736351 0.742832 0.948322 0.052 Uiso 1 1 calc R U . . .
C9 C 0.4793(3) 0.8324(2) 0.9937(2) 0.0522(6) Uani 1 1 d . . . . .
C10 C 0.6298(4) 0.8738(4) 1.0758(4) 0.0871(12) Uani 1 1 d . . . . .
H10A H 0.689217 0.911640 1.034006 0.131 Uiso 1 1 calc R U . . .
H10B H 0.682662 0.803080 1.116669 0.131 Uiso 1 1 calc R U . . .
H10C H 0.612743 0.932749 1.128570 0.131 Uiso 1 1 calc R U . . .
C11 C 0.3881(5) 0.7704(4) 1.0610(3) 0.0802(11) Uani 1 1 d . . . . .
H11A H 0.442719 0.700000 1.101102 0.120 Uiso 1 1 calc R U . . .
H11B H 0.292722 0.743504 1.009850 0.120 Uiso 1 1 calc R U . . .
H11C H 0.371313 0.828553 1.114528 0.120 Uiso 1 1 calc R U . . .
C12 C 0.3971(4) 0.9443(3) 0.9285(3) 0.0757(10) Uani 1 1 d . . . . .
H12A H 0.298409 0.919826 0.881108 0.114 Uiso 1 1 calc R U . . .
H12B H 0.453229 0.977211 0.881966 0.114 Uiso 1 1 calc R U . . .
H12C H 0.387803 1.006739 0.981256 0.114 Uiso 1 1 calc R U . . .
C13 C 0.4770(3) 0.4982(2) 0.5850(2) 0.0419(5) Uani 1 1 d . . . . .
H13 H 0.550519 0.439779 0.632771 0.050 Uiso 1 1 calc R U . . .
C14 C 0.5616(3) 0.5939(2) 0.5358(2) 0.0461(6) Uani 1 1 d . . . . .
H14 H 0.560779 0.676463 0.568984 0.055 Uiso 1 1 calc R U . . .
C15 C 0.4791(3) 0.5936(3) 0.4071(2) 0.0480(6) Uani 1 1 d . . . . .
H15 H 0.456612 0.677302 0.375266 0.058 Uiso 1 1 calc R U . . .
C16 C 0.3388(3) 0.5181(2) 0.3955(2) 0.0437(5) Uani 1 1 d . . . . .
H16 H 0.259325 0.573083 0.404016 0.052 Uiso 1 1 calc R U . . .
C17 C 0.2773(3) 0.4441(3) 0.2866(2) 0.0480(6) Uani 1 1 d . . . . .
H17 H 0.353688 0.385014 0.279392 0.058 Uiso 1 1 calc R U . . .
C18 C 0.1317(3) 0.3762(3) 0.2777(3) 0.0599(7) Uani 1 1 d . . . . .
H18A H 0.118275 0.304280 0.228343 0.072 Uiso 0.75 1 calc R U P A 1
H18B H 0.128410 0.350139 0.351924 0.072 Uiso 0.75 1 calc R U P A 1
H18C H 0.150088 0.287549 0.286860 0.072 Uiso 0.25 1 calc R U P B 2
H18D H 0.091483 0.404378 0.336828 0.072 Uiso 0.25 1 calc R U P B 2
C19 C 0.0748(3) 0.5362(4) 0.1509(3) 0.0739(10) Uani 1 1 d . . . . .
C20 C 0.0321(7) 0.6679(7) 0.1711(5) 0.134(2) Uani 1 1 d . . . . .
H20A H 0.062184 0.723498 0.121623 0.201 Uiso 1 1 calc R U . . .
H20B H 0.082212 0.690576 0.248871 0.201 Uiso 1 1 calc R U . . .
H20C H -0.075294 0.673050 0.155666 0.201 Uiso 1 1 calc R U . . .
C21 C 0.0189(5) 0.5027(6) 0.0284(4) 0.113(2) Uani 1 1 d . . . . .
H21A H 0.069131 0.552766 -0.012852 0.170 Uiso 1 1 calc R U . . .
H21B H -0.088024 0.517016 -0.000755 0.170 Uiso 1 1 calc R U . . .
H21C H 0.039405 0.416588 0.019462 0.170 Uiso 1 1 calc R U . . .
C22 C 0.7275(3) 0.5397(3) 0.4387(2) 0.0591(7) Uani 1 1 d . . . . .
C23 C 0.8123(5) 0.4224(5) 0.4351(4) 0.1050(16) Uani 1 1 d . . . . .
H23A H 0.759117 0.353054 0.452911 0.158 Uiso 1 1 calc R U . . .
H23B H 0.911453 0.427278 0.489798 0.158 Uiso 1 1 calc R U . . .
H23C H 0.820750 0.411738 0.360376 0.158 Uiso 1 1 calc R U . . .
C24 C 0.8040(5) 0.6522(5) 0.4103(3) 0.0922(13) Uani 1 1 d . . . . .
H24A H 0.905579 0.657069 0.461254 0.138 Uiso 1 1 calc R U . . .
H24B H 0.749502 0.725494 0.418150 0.138 Uiso 1 1 calc R U . . .
H24C H 0.805842 0.645980 0.333412 0.138 Uiso 1 1 calc R U . . .
O3 O 0.0207(3) 0.4699(4) 0.2293(3) 0.0680(8) Uani 0.75 1 d . . P C 1
O3B O 0.0284(11) 0.4015(11) 0.1698(10) 0.076(3) Uani 0.25 1 d . . P C 2

loop_
_atom_site_aniso_label
_atom_site_aniso_U_11
_atom_site_aniso_U_22
_atom_site_aniso_U_33
_atom_site_aniso_U_23
_atom_site_aniso_U_13
_atom_site_aniso_U_12
O1 0.0569(10) 0.0440(9) 0.0404(9) -0.0089(7) 0.0147(8) -0.0065(8)
O2 0.0395(9) 0.0948(15) 0.0449(10) 0.0053(10) 0.0131(7) -0.0008(9)
O4 0.0478(10) 0.1045(16) 0.0473(11) -0.0294(11) 0.0222(8) -0.0109(11)
O5 0.0425(10) 0.1221(19) 0.0450(10) -0.0089(12) 0.0150(8) -0.0023(12)
N1 0.0501(12) 0.0417(10) 0.0379(10) -0.0059(8) 0.0173(9) 0.0014(8)
C1 0.0479(13) 0.0396(11) 0.0359(11) 0.0000(9) 0.0167(10) 0.0014(9)
C2 0.0496(14) 0.0573(15) 0.0485(14) -0.0024(11) 0.0237(11) 0.0060(11)
C3 0.0413(13) 0.0692(17) 0.0550(16) -0.0020(13) 0.0195(12) -0.0018(12)
C4 0.0466(14) 0.0584(14) 0.0435(13) -0.0070(11) 0.0134(11) -0.0077(12)
C5 0.0443(13) 0.0417(11) 0.0373(11) -0.0004(9) 0.0156(9) -0.0002(10)
C6 0.0431(12) 0.0347(10) 0.0339(11) 0.0004(8) 0.0151(9) -0.0012(9)
C7 0.0413(12) 0.0461(12) 0.0388(12) -0.0011(10) 0.0170(10) 0.0021(10)
C8 0.0449(13) 0.0454(13) 0.0408(12) -0.0013(10) 0.0145(10) -0.0009(10)
C9 0.0630(17) 0.0490(14) 0.0495(14) -0.0150(12) 0.0251(13) 0.0016(12)
C10 0.078(2) 0.101(3) 0.076(2) -0.051(2) 0.0161(18) 0.001(2)
C11 0.113(3) 0.082(2) 0.064(2) -0.0139(17) 0.055(2) -0.006(2)
C12 0.101(3) 0.0488(16) 0.084(2) -0.0123(16) 0.037(2) 0.0137(17)
C13 0.0452(13) 0.0439(12) 0.0353(12) -0.0075(9) 0.0110(10) -0.0009(10)
C14 0.0470(13) 0.0547(14) 0.0402(13) -0.0125(11) 0.0186(10) -0.0066(11)
C15 0.0510(15) 0.0558(14) 0.0397(13) -0.0063(11) 0.0178(11) -0.0040(11)
C16 0.0437(13) 0.0501(13) 0.0385(12) -0.0052(10) 0.0145(10) 0.0026(10)
C17 0.0401(12) 0.0611(15) 0.0421(13) -0.0088(11) 0.0119(10) 0.0019(11)
C18 0.0521(16) 0.0719(19) 0.0533(16) -0.0089(14) 0.0131(12) -0.0073(14)
C19 0.0420(15) 0.120(3) 0.0603(18) 0.022(2) 0.0164(13) 0.0130(17)
C20 0.125(4) 0.173(6) 0.106(4) 0.032(4) 0.038(3) 0.083(4)
C21 0.057(2) 0.197(6) 0.072(3) -0.018(3) -0.0001(18) 0.010(3)
C22 0.0467(14) 0.083(2) 0.0518(15) -0.0202(15) 0.0211(12) -0.0059(14)
C23 0.067(2) 0.113(3) 0.134(4) -0.044(3) 0.031(2) 0.008(2)
C24 0.075(2) 0.133(4) 0.070(2) -0.007(2) 0.0250(18) -0.038(2)
O3 0.0414(15) 0.104(3) 0.0623(18) 0.0054(17) 0.0218(13) 0.0044(15)
O3B 0.054(5) 0.083(6) 0.081(7) 0.012(6) 0.006(5) -0.022(5)

loop_
_atom_type_symbol
_atom_type_description
_atom_type_scat_dispersion_real
_atom_type_scat_dispersion_imag
_atom_type_scat_source
C C 0.0181 0.0091 'International Tables Vol C Tables 4.2.6.8 and 6.1.1.4'
H H 0.0000 0.0000 'International Tables Vol C Tables 4.2.6.8 and 6.1.1.4'
N N 0.0311 0.0180 'International Tables Vol C Tables 4.2.6.8 and 6.1.1.4'
O O 0.0492 0.0322 'International Tables Vol C Tables 4.2.6.8 and 6.1.1.4'

loop_
_geom_angle_atom_site_label_1
_geom_angle_atom_site_label_2
_geom_angle_atom_site_label_3
_geom_angle
_geom_angle_site_symmetry_1
_geom_angle_site_symmetry_3
_geom_angle_publ_flag
C16 O1 C13 106.99(17) . . ?
C17 O2 C19 109.0(2) . . ?
C15 O4 C22 108.11(19) . . ?
C22 O5 C14 109.4(2) . . ?
C1 N1 C9 126.9(2) . . ?
C8 N1 C1 107.35(19) . . ?
C8 N1 C9 125.2(2) . . ?
N1 C1 C2 131.7(2) . . ?
N1 C1 C6 107.6(2) . . ?
C2 C1 C6 120.7(2) . . ?
C1 C2 H2 121.1 . . ?
C3 C2 C1 117.9(2) . . ?
C3 C2 H2 121.1 . . ?
C2 C3 H3 119.1 . . ?
C2 C3 C4 121.9(2) . . ?
C4 C3 H3 119.0 . . ?
C3 C4 H4 119.4 . . ?
C5 C4 C3 121.2(2) . . ?
C5 C4 H4 119.4 . . ?
C4 C5 C6 117.9(2) . . ?
C4 C5 C13 124.5(2) . . ?
C6 C5 C13 117.6(2) . . ?
C1 C6 C7 107.2(2) . . ?
C5 C6 C1 120.3(2) . . ?
C5 C6 C7 132.5(2) . . ?
C6 C7 H7 126.6 . . ?
C8 C7 C6 106.7(2) . . ?
C8 C7 H7 126.6 . . ?
N1 C8 H8 124.4 . . ?
C7 C8 N1 111.1(2) . . ?
C7 C8 H8 124.4 . . ?
N1 C9 C10 109.5(2) . . ?
N1 C9 C11 110.0(2) . . ?
N1 C9 C12 108.0(2) . . ?
C10 C9 C11 108.7(3) . . ?
C12 C9 C10 109.2(3) . . ?
C12 C9 C11 111.4(3) . . ?
C9 C10 H10A 109.5 . . ?
C9 C10 H10B 109.5 . . ?
C9 C10 H10C 109.5 . . ?
H10A C10 H10B 109.5 . . ?
H10A C10 H10C 109.5 . . ?
H10B C10 H10C 109.5 . . ?
C9 C11 H11A 109.5 . . ?
C9 C11 H11B 109.5 . . ?
C9 C11 H11C 109.5 . . ?
H11A C11 H11B 109.5 . . ?
H11A C11 H11C 109.5 . . ?
H11B C11 H11C 109.5 . . ?
C9 C12 H12A 109.5 . . ?
C9 C12 H12B 109.5 . . ?
C9 C12 H12C 109.5 . . ?
H12A C12 H12B 109.5 . . ?
H12A C12 H12C 109.5 . . ?
H12B C12 H12C 109.5 . . ?
O1 C13 C5 112.35(19) . . ?
O1 C13 H13 108.7 . . ?
O1 C13 C14 105.42(19) . . ?
C5 C13 H13 108.7 . . ?
C5 C13 C14 112.80(19) . . ?
C14 C13 H13 108.7 . . ?
O5 C14 C13 111.4(2) . . ?
O5 C14 H14 111.7 . . ?
O5 C14 C15 105.1(2) . . ?
C13 C14 H14 111.7 . . ?
C13 C14 C15 104.92(19) . . ?
C15 C14 H14 111.7 . . ?
O4 C15 C14 103.6(2) . . ?
O4 C15 H15 112.8 . . ?
O4 C15 C16 110.3(2) . . ?
C14 C15 H15 112.8 . . ?
C16 C15 C14 103.7(2) . . ?
C16 C15 H15 112.8 . . ?
O1 C16 C15 105.2(2) . . ?
O1 C16 H16 109.1 . . ?
O1 C16 C17 107.9(2) . . ?
C15 C16 H16 109.1 . . ?
C15 C16 C17 116.2(2) . . ?
C17 C16 H16 109.1 . . ?
O2 C17 C16 110.2(2) . . ?
O2 C17 H17 109.9 . . ?
O2 C17 C18 103.3(2) . . ?
C16 C17 H17 109.9 . . ?
C16 C17 C18 113.4(2) . . ?
C18 C17 H17 109.9 . . ?
C17 C18 H18A 111.4 . . ?
C17 C18 H18B 111.4 . . ?
C17 C18 H18C 110.2 . . ?
C17 C18 H18D 110.2 . . ?
H18A C18 H18B 109.3 . . ?
H18C C18 H18D 108.5 . . ?
O3 C18 C17 101.7(3) . . ?
O3 C18 H18A 111.4 . . ?
O3 C18 H18B 111.4 . . ?
O3B C18 C17 107.8(5) . . ?
O3B C18 H18C 110.2 . . ?
O3B C18 H18D 110.2 . . ?
O2 C19 C20 108.8(4) . . ?
O2 C19 C21 109.2(3) . . ?
O2 C19 O3B 100.5(5) . . ?
C20 C19 O3B 138.6(6) . . ?
C21 C19 C20 111.7(4) . . ?
C21 C19 O3B 84.4(6) . . ?
O3 C19 O2 106.3(3) . . ?
O3 C19 C20 100.9(4) . . ?
O3 C19 C21 119.4(4) . . ?
C19 C20 H20A 109.5 . . ?
C19 C20 H20B 109.5 . . ?
C19 C20 H20C 109.5 . . ?
H20A C20 H20B 109.5 . . ?
H20A C20 H20C 109.5 . . ?
H20B C20 H20C 109.5 . . ?
C19 C21 H21A 109.5 . . ?
C19 C21 H21B 109.5 . . ?
C19 C21 H21C 109.5 . . ?
H21A C21 H21B 109.5 . . ?
H21A C21 H21C 109.5 . . ?
H21B C21 H21C 109.5 . . ?
O4 C22 C23 108.3(3) . . ?
O4 C22 C24 110.8(3) . . ?
O5 C22 O4 105.8(2) . . ?
O5 C22 C23 109.6(3) . . ?
O5 C22 C24 109.8(3) . . ?
C23 C22 C24 112.3(3) . . ?
C22 C23 H23A 109.5 . . ?
C22 C23 H23B 109.5 . . ?
C22 C23 H23C 109.5 . . ?
H23A C23 H23B 109.5 . . ?
H23A C23 H23C 109.5 . . ?
H23B C23 H23C 109.5 . . ?
C22 C24 H24A 109.5 . . ?
C22 C24 H24B 109.5 . . ?
C22 C24 H24C 109.5 . . ?
H24A C24 H24B 109.5 . . ?
H24A C24 H24C 109.5 . . ?
H24B C24 H24C 109.5 . . ?
C19 O3 C18 105.9(3) . . ?
C18 O3B C19 100.6(6) . . ?

loop_
_geom_bond_atom_site_label_1
_geom_bond_atom_site_label_2
_geom_bond_distance
_geom_bond_site_symmetry_2
_geom_bond_publ_flag
O1 C13 1.436(3) . ?
O1 C16 1.431(3) . ?
O2 C17 1.423(3) . ?
O2 C19 1.426(4) . ?
O4 C15 1.419(3) . ?
O4 C22 1.421(3) . ?
O5 C14 1.423(3) . ?
O5 C22 1.413(3) . ?
N1 C1 1.391(3) . ?
N1 C8 1.377(3) . ?
N1 C9 1.490(3) . ?
C1 C2 1.394(4) . ?
C1 C6 1.412(3) . ?
C2 H2 0.9300 . ?
C2 C3 1.372(4) . ?
C3 H3 0.9300 . ?
C3 C4 1.398(4) . ?
C4 H4 0.9300 . ?
C4 C5 1.371(4) . ?
C5 C6 1.409(3) . ?
C5 C13 1.513(3) . ?
C6 C7 1.423(3) . ?
C7 H7 0.9300 . ?
C7 C8 1.354(3) . ?
C8 H8 0.9300 . ?
C9 C10 1.518(5) . ?
C9 C11 1.519(5) . ?
C9 C12 1.517(4) . ?
C10 H10A 0.9600 . ?
C10 H10B 0.9600 . ?
C10 H10C 0.9600 . ?
C11 H11A 0.9600 . ?
C11 H11B 0.9600 . ?
C11 H11C 0.9600 . ?
C12 H12A 0.9600 . ?
C12 H12B 0.9600 . ?
C12 H12C 0.9600 . ?
C13 H13 0.9800 . ?
C13 C14 1.536(3) . ?
C14 H14 0.9800 . ?
C14 C15 1.537(4) . ?
C15 H15 0.9800 . ?
C15 C16 1.509(4) . ?
C16 H16 0.9800 . ?
C16 C17 1.514(3) . ?
C17 H17 0.9800 . ?
C17 C18 1.516(4) . ?
C18 H18A 0.9700 . ?
C18 H18B 0.9700 . ?
C18 H18C 0.9700 . ?
C18 H18D 0.9700 . ?
C18 O3 1.435(5) . ?
C18 O3B 1.406(10) . ?
C19 C20 1.515(8) . ?
C19 C21 1.485(5) . ?
C19 O3 1.420(5) . ?
C19 O3B 1.553(11) . ?
C20 H20A 0.9600 . ?
C20 H20B 0.9600 . ?
C20 H20C 0.9600 . ?
C21 H21A 0.9600 . ?
C21 H21B 0.9600 . ?
C21 H21C 0.9600 . ?
C22 C23 1.499(5) . ?
C22 C24 1.503(5) . ?
C23 H23A 0.9600 . ?
C23 H23B 0.9600 . ?
C23 H23C 0.9600 . ?
C24 H24A 0.9600 . ?
C24 H24B 0.9600 . ?
C24 H24C 0.9600 . ?

loop_
_geom_torsion_atom_site_label_1
_geom_torsion_atom_site_label_2
_geom_torsion_atom_site_label_3
_geom_torsion_atom_site_label_4
_geom_torsion
_geom_torsion_site_symmetry_1
_geom_torsion_site_symmetry_2
_geom_torsion_site_symmetry_3
_geom_torsion_site_symmetry_4
_geom_torsion_publ_flag
O1 C13 C14 O5 -101.2(2) . . . . ?
O1 C13 C14 C15 12.0(2) . . . . ?
O1 C16 C17 O2 -179.41(18) . . . . ?
O1 C16 C17 C18 65.4(3) . . . . ?
O2 C17 C18 O3 -32.9(3) . . . . ?
O2 C17 C18 O3B 12.0(7) . . . . ?
O2 C19 O3 C18 -27.2(4) . . . . ?
O2 C19 O3B C18 42.7(8) . . . . ?
O4 C15 C16 O1 80.8(2) . . . . ?
O4 C15 C16 C17 -38.5(3) . . . . ?
O5 C14 C15 O4 12.7(3) . . . . ?
O5 C14 C15 C16 128.0(2) . . . . ?
N1 C1 C2 C3 -177.7(3) . . . . ?
N1 C1 C6 C5 -179.7(2) . . . . ?
N1 C1 C6 C7 0.7(2) . . . . ?
C1 N1 C8 C7 -0.4(3) . . . . ?
C1 N1 C9 C10 -178.8(3) . . . . ?
C1 N1 C9 C11 61.8(4) . . . . ?
C1 N1 C9 C12 -60.0(3) . . . . ?
C1 C2 C3 C4 -1.7(4) . . . . ?
C1 C6 C7 C8 -0.9(3) . . . . ?
C2 C1 C6 C5 1.2(3) . . . . ?
C2 C1 C6 C7 -178.4(2) . . . . ?
C2 C3 C4 C5 -0.2(5) . . . . ?
C3 C4 C5 C6 2.5(4) . . . . ?
C3 C4 C5 C13 -176.9(3) . . . . ?
C4 C5 C6 C1 -3.0(3) . . . . ?
C4 C5 C6 C7 176.5(2) . . . . ?
C4 C5 C13 O1 -1.2(3) . . . . ?
C4 C5 C13 C14 117.8(3) . . . . ?
C5 C6 C7 C8 179.5(2) . . . . ?
C5 C13 C14 O5 135.8(2) . . . . ?
C5 C13 C14 C15 -111.0(2) . . . . ?
C6 C1 C2 C3 1.2(4) . . . . ?
C6 C5 C13 O1 179.4(2) . . . . ?
C6 C5 C13 C14 -61.6(3) . . . . ?
C6 C7 C8 N1 0.8(3) . . . . ?
C8 N1 C1 C2 178.8(3) . . . . ?
C8 N1 C1 C6 -0.2(2) . . . . ?
C8 N1 C9 C10 -8.1(4) . . . . ?
C8 N1 C9 C11 -127.6(3) . . . . ?
C8 N1 C9 C12 110.7(3) . . . . ?
C9 N1 C1 C2 -9.3(4) . . . . ?
C9 N1 C1 C6 171.8(2) . . . . ?
C9 N1 C8 C7 -172.6(2) . . . . ?
C13 O1 C16 C15 38.9(2) . . . . ?
C13 O1 C16 C17 163.59(18) . . . . ?
C13 C5 C6 C1 176.4(2) . . . . ?
C13 C5 C6 C7 -4.0(4) . . . . ?
C13 C14 C15 O4 -104.8(2) . . . . ?
C13 C14 C15 C16 10.4(3) . . . . ?
C14 O5 C22 O4 -20.5(3) . . . . ?
C14 O5 C22 C23 -137.1(3) . . . . ?
C14 O5 C22 C24 99.1(3) . . . . ?
C14 C15 C16 O1 -29.6(2) . . . . ?
C14 C15 C16 C17 -148.8(2) . . . . ?
C15 O4 C22 O5 29.4(3) . . . . ?
C15 O4 C22 C23 146.8(3) . . . . ?
C15 O4 C22 C24 -89.6(3) . . . . ?
C15 C16 C17 O2 -61.6(3) . . . . ?
C15 C16 C17 C18 -176.8(2) . . . . ?
C16 O1 C13 C5 91.7(2) . . . . ?
C16 O1 C13 C14 -31.6(2) . . . . ?
C16 C17 C18 O3 86.3(3) . . . . ?
C16 C17 C18 O3B 131.3(6) . . . . ?
C17 O2 C19 C20 113.1(3) . . . . ?
C17 O2 C19 C21 -124.8(4) . . . . ?
C17 O2 C19 O3 5.2(4) . . . . ?
C17 O2 C19 O3B -37.1(6) . . . . ?
C17 C18 O3 C19 37.0(4) . . . . ?
C17 C18 O3B C19 -33.3(8) . . . . ?
C19 O2 C17 C16 -104.1(3) . . . . ?
C19 O2 C17 C18 17.4(3) . . . . ?
C20 C19 O3 C18 -140.7(4) . . . . ?
C20 C19 O3B C18 -92.1(8) . . . . ?
C21 C19 O3 C18 96.6(4) . . . . ?
C21 C19 O3B C18 151.2(7) . . . . ?
C22 O4 C15 C14 -25.7(3) . . . . ?
C22 O4 C15 C16 -136.1(2) . . . . ?
C22 O5 C14 C13 117.8(3) . . . . ?
C22 O5 C14 C15 4.7(3) . . . . ?
